data_2236977
loop_
_publ_author_name
'Toumi, Hamza'
'Amiri, Nesrine'
'Belkhiria, Mohamed Salah'
'Daran, Jean-Claude'
'Nasri, Habib'

_publ_section_title
;
 Di-\m-azido-bis(\m-1,4,7,10,13,16-hexaoxacyclooctadecane)bis(5,10,15,20-tetraphenylporphyrinato)dicadmiumdisodium
;
_journal_coeditor_code NG5303
_journal_issue 12
_journal_name_full 'Acta Crystallographica Section E'
_journal_page_first m1557
_journal_page_last m1558
_journal_paper_doi 10.1107/S1600536812048052
_journal_volume 68
_journal_year 2012
_chemical_formula_iupac '[Cd2 Na2 (N3)2 (C44 H28 N4)2 (C12 H24 O6)2]'
_chemical_formula_moiety 'C112 H104 Cd2 N14 Na2 O12'
_chemical_formula_sum 'C112 H104 Cd2 N14 Na2 O12'
_chemical_formula_weight 2108.90
_chemical_name_common
;
Di-\m-azido-bis(\m-1,4,7,10,13,16-hexaoxacyclooctadecane)bis(5,10,15,20-
tetraphenylporphyrinato)dicadmiumdisodium
;
_chemical_name_systematic
;
[(5,10,15,20-Retraphenylporphyrinato)cadmium]-\m-azido-sodium-bis(\m-
1,4,7,10,13,16-hexaoxacyclooctadecane)-sodium-\m-azido-[(5,10,15,20-
tetraphenylporphyrinato)cadmium]
;
_space_group_IT_number 14
_symmetry_cell_setting monoclinic
_symmetry_space_group_name_Hall '-P 2yn'
_symmetry_space_group_name_H-M 'P 1 21/n 1'
_atom_sites_solution_hydrogens geom
_atom_sites_solution_primary direct
_atom_sites_solution_secondary difmap
_audit_creation_method SHELXL-97
_cell_angle_alpha 90.00
_cell_angle_beta 102.683(2)
_cell_angle_gamma 90.00
_cell_formula_units_Z 2
_cell_length_a 11.4175(3)
_cell_length_b 19.5363(4)
_cell_length_c 22.6086(6)
_cell_measurement_reflns_used 23347
_cell_measurement_temperature 180(2)
_cell_measurement_theta_max 32.23
_cell_measurement_theta_min 3.04
_cell_volume 4919.9(2)
_computing_cell_refinement 'CrysAlis RED (Oxford Diffraction, 2009)'
_computing_data_collection 'CrysAlis CCD (Oxford Diffraction, 2009)'
_computing_data_reduction 'CrysAlis RED (Oxford Diffraction, 2009)'
_computing_molecular_graphics 'ORTEPIII (Burnett & Johnson, 1996) and ORTEP-3 for Windows (Farrugia, 2012)'
_computing_publication_material 'SHELXL97 (Sheldrick, 2008)'
_computing_structure_refinement 'SHELXL97 (Sheldrick, 2008)'
_computing_structure_solution 'SIR2004 (Burla <i>et al.</i>, 2005)'
_diffrn_ambient_temperature 180(2)
_diffrn_detector_area_resol_mean 8.2632
_diffrn_measured_fraction_theta_full 0.998
_diffrn_measured_fraction_theta_max 0.998
_diffrn_measurement_device_type 'Oxford Diffraction Xcalibur (Sapphire1)'
_diffrn_measurement_method '\w scans'
_diffrn_radiation_monochromator graphite
_diffrn_radiation_source 'fine-focus sealed tube'
_diffrn_radiation_type MoK\a
_diffrn_radiation_wavelength 0.71073
_diffrn_reflns_av_R_equivalents 0.0300
_diffrn_reflns_av_sigmaI/netI 0.0324
_diffrn_reflns_limit_h_max 15
_diffrn_reflns_limit_h_min -15
_diffrn_reflns_limit_k_max 26
_diffrn_reflns_limit_k_min -26
_diffrn_reflns_limit_l_max 26
_diffrn_reflns_limit_l_min -30
_diffrn_reflns_number 44385
_diffrn_reflns_theta_full 28.40
_diffrn_reflns_theta_max 28.41
_diffrn_reflns_theta_min 3.05
_exptl_absorpt_coefficient_mu 0.513
_exptl_absorpt_correction_T_max 0.8698
_exptl_absorpt_correction_T_min 0.7910
_exptl_absorpt_correction_type multi-scan
_exptl_absorpt_process_details '(CrysAlis RED; Oxford Diffraction, 2009)'
_exptl_crystal_colour 'Dark purple'
_exptl_crystal_density_diffrn 1.424
_exptl_crystal_density_method 'not measured'
_exptl_crystal_description Prism
_exptl_crystal_F_000 2176.0
_exptl_crystal_size_max 0.48
_exptl_crystal_size_mid 0.42
_exptl_crystal_size_min 0.28
_refine_diff_density_max 0.539
_refine_diff_density_min -0.387
_refine_ls_extinction_method none
_refine_ls_goodness_of_fit_ref 1.021
_refine_ls_hydrogen_treatment constr
_refine_ls_matrix_type full
_refine_ls_number_parameters 640
_refine_ls_number_reflns 12338
_refine_ls_number_restraints 0
_refine_ls_restrained_S_all 1.021
_refine_ls_R_factor_all 0.0426
_refine_ls_R_factor_gt 0.0274
_refine_ls_shift/su_max 0.002
_refine_ls_shift/su_mean 0.000
_refine_ls_structure_factor_coef Fsqd
_refine_ls_weighting_details 'calc w=1/[\s^2^(Fo^2^)+(0.0410P)^2^+0.0000P] where P=(Fo^2^+2Fc^2^)/3'
_refine_ls_weighting_scheme calc
_refine_ls_wR_factor_gt 0.0672
_refine_ls_wR_factor_ref 0.0710
_reflns_number_gt 9493
_reflns_number_total 12338
_reflns_threshold_expression I>2sigma(I)
_cod_data_source_file ng5303.cif
_cod_data_source_block I
_cod_original_sg_symbol_H-M 'P 21/n'
_cod_database_code 2236977
_cod_database_fobs_code 2236977

loop_
_symmetry_equiv_pos_as_xyz
'x, y, z'
'-x+1/2, y+1/2, -z+1/2'
'-x, -y, -z'
'x-1/2, -y-1/2, z-1/2'

loop_
_atom_site_type_symbol
_atom_site_label
_atom_site_fract_x
_atom_site_fract_y
_atom_site_fract_z
_atom_site_U_iso_or_equiv
_atom_site_adp_type
_atom_site_calc_flag
_atom_site_refinement_flags
_atom_site_occupancy
_atom_site_symmetry_multiplicity
Cd Cd 0.955191(10) 0.298901(6) 0.222285(5) 0.01846(4) Uani d . 1 1
C C11 0.79257(14) 0.16615(8) 0.18211(7) 0.0200(3) Uani d . 1 1
C C12 0.75768(15) 0.12022(8) 0.13139(7) 0.0228(3) Uani d . 1 1
H H12 0.6898 0.0908 0.1236 0.027 Uiso calc R 1 1
C C13 0.84030(15) 0.12703(9) 0.09686(8) 0.0250(4) Uani d . 1 1
H H13 0.8409 0.1034 0.0602 0.030 Uiso calc R 1 1
C C14 0.92715(14) 0.17697(8) 0.12627(7) 0.0210(3) Uani d . 1 1
C C15 0.73057(14) 0.17493(8) 0.22913(7) 0.0196(3) Uani d . 1 1
C C21 0.76402(14) 0.21780(8) 0.27977(7) 0.0198(3) Uani d . 1 1
C C22 0.70306(15) 0.22250(9) 0.32908(7) 0.0235(3) Uani d . 1 1
H H22 0.6331 0.1981 0.3327 0.028 Uiso calc R 1 1
C C23 0.76396(14) 0.26804(9) 0.36900(7) 0.0233(3) Uani d . 1 1
H H23 0.7448 0.2816 0.4061 0.028 Uiso calc R 1 1
C C24 0.86392(14) 0.29252(8) 0.34505(7) 0.0192(3) Uani d . 1 1
C C25 0.95047(14) 0.33965(8) 0.37323(7) 0.0193(3) Uani d . 1 1
C C31 1.05490(14) 0.36012(8) 0.35404(7) 0.0187(3) Uani d . 1 1
C C32 1.15390(14) 0.39757(8) 0.39028(7) 0.0221(3) Uani d . 1 1
H H32 1.1575 0.4163 0.4294 0.026 Uiso calc R 1 1
C C33 1.24091(14) 0.40109(8) 0.35806(7) 0.0213(3) Uani d . 1 1
H H33 1.3172 0.4223 0.3706 0.026 Uiso calc R 1 1
C C34 1.19591(13) 0.36672(8) 0.30123(7) 0.0185(3) Uani d . 1 1
C C35 1.25978(14) 0.35663(8) 0.25478(7) 0.0191(3) Uani d . 1 1
C C41 1.22266(14) 0.31638(8) 0.20222(7) 0.0199(3) Uani d . 1 1
C C42 1.28971(14) 0.30580(8) 0.15556(7) 0.0221(3) Uani d . 1 1
H H42 1.3652 0.3255 0.1543 0.027 Uiso calc R 1 1
C C43 1.22553(15) 0.26289(9) 0.11422(7) 0.0239(3) Uani d . 1 1
H H43 1.2472 0.2469 0.0784 0.029 Uiso calc R 1 1
C C44 1.11770(14) 0.24567(8) 0.13440(7) 0.0210(3) Uani d . 1 1
C C45 1.02922(14) 0.19925(8) 0.10574(7) 0.0220(3) Uani d . 1 1
C C61 0.57959(19) 0.32908(10) 0.09250(9) 0.0379(5) Uani d . 1 1
H H61A 0.4970 0.3132 0.0748 0.046 Uiso calc R 1 1
H H61B 0.5976 0.3189 0.1365 0.046 Uiso calc R 1 1
C C62 0.6662(2) 0.29300(10) 0.06335(10) 0.0400(5) Uani d . 1 1
H H62A 0.7492 0.3068 0.0826 0.048 Uiso calc R 1 1
H H62B 0.6591 0.2429 0.0681 0.048 Uiso calc R 1 1
C C63 0.51419(17) 0.43920(10) 0.11408(8) 0.0329(4) Uani d . 1 1
H H63A 0.5162 0.4191 0.1545 0.039 Uiso calc R 1 1
H H63B 0.4301 0.4388 0.0906 0.039 Uiso calc R 1 1
C C64 0.56024(19) 0.51090(10) 0.12088(8) 0.0372(5) Uani d . 1 1
H H64A 0.5172 0.5373 0.1469 0.045 Uiso calc R 1 1
H H64B 0.6468 0.5109 0.1403 0.045 Uiso calc R 1 1
C C65 0.60174(17) 0.60662(10) 0.06432(10) 0.0363(4) Uani d . 1 1
H H65A 0.5969 0.6306 0.1023 0.044 Uiso calc R 1 1
H H65B 0.5594 0.6350 0.0299 0.044 Uiso calc R 1 1
C C66 0.73074(18) 0.60012(11) 0.06112(9) 0.0392(5) Uani d . 1 1
H H66A 0.7690 0.6459 0.0649 0.047 Uiso calc R 1 1
H H66B 0.7738 0.5712 0.0949 0.047 Uiso calc R 1 1
C C67 0.85595(17) 0.57584(10) -0.00566(11) 0.0420(5) Uani d . 1 1
H H67A 0.9129 0.5490 0.0250 0.050 Uiso calc R 1 1
H H67B 0.8820 0.6243 -0.0025 0.050 Uiso calc R 1 1
C C68 0.85524(19) 0.54956(10) -0.06700(11) 0.0439(5) Uani d . 1 1
H H68A 0.7950 0.5746 -0.0975 0.053 Uiso calc R 1 1
H H68B 0.9351 0.5562 -0.0765 0.053 Uiso calc R 1 1
C C69 0.8252(2) 0.44956(13) -0.12541(11) 0.0554(6) Uani d . 1 1
H H69A 0.9025 0.4584 -0.1370 0.066 Uiso calc R 1 1
H H69B 0.7600 0.4700 -0.1566 0.066 Uiso calc R 1 1
C C70 0.8059(3) 0.37510(13) -0.12149(12) 0.0630(7) Uani d . 1 1
H H70A 0.8078 0.3530 -0.1607 0.076 Uiso calc R 1 1
H H70B 0.8702 0.3548 -0.0898 0.076 Uiso calc R 1 1
C C71 0.6697(2) 0.29346(12) -0.09761(12) 0.0543(7) Uani d . 1 1
H H71A 0.7117 0.2649 -0.1226 0.065 Uiso calc R 1 1
H H71B 0.5825 0.2846 -0.1110 0.065 Uiso calc R 1 1
C C72 0.7101(2) 0.27356(12) -0.03293(11) 0.0491(6) Uani d . 1 1
H H72A 0.6993 0.2237 -0.0282 0.059 Uiso calc R 1 1
H H72B 0.7962 0.2846 -0.0182 0.059 Uiso calc R 1 1
C C151 0.61833(14) 0.13391(8) 0.22497(7) 0.0205(3) Uani d . 1 1
C C152 0.50758(15) 0.16382(9) 0.20413(8) 0.0283(4) Uani d . 1 1
H H152 0.5028 0.2107 0.1928 0.034 Uiso calc R 1 1
C C153 0.40297(18) 0.12598(12) 0.19951(10) 0.0415(5) Uani d . 1 1
H H153 0.3270 0.1472 0.1858 0.050 Uiso calc R 1 1
C C154 0.4095(2) 0.05846(12) 0.21466(10) 0.0476(6) Uani d . 1 1
H H154 0.3379 0.0323 0.2101 0.057 Uiso calc R 1 1
C C156 0.62280(18) 0.06554(9) 0.24185(9) 0.0346(4) Uani d . 1 1
H H156 0.6982 0.0444 0.2573 0.042 Uiso calc R 1 1
C C155 0.5182(2) 0.02790(10) 0.23634(11) 0.0475(6) Uani d . 1 1
H H155 0.5219 -0.0190 0.2476 0.057 Uiso calc R 1 1
C C251 0.93115(14) 0.37047(9) 0.43087(7) 0.0217(3) Uani d . 1 1
C C252 0.89204(19) 0.43716(10) 0.43156(9) 0.0361(4) Uani d . 1 1
H H252 0.8792 0.4637 0.3955 0.043 Uiso calc R 1 1
C C253 0.8714(2) 0.46554(12) 0.48412(10) 0.0491(6) Uani d . 1 1
H H253 0.8448 0.5116 0.4840 0.059 Uiso calc R 1 1
C C254 0.8890(2) 0.42795(11) 0.53662(9) 0.0426(5) Uani d . 1 1
H H254 0.8740 0.4477 0.5726 0.051 Uiso calc R 1 1
C C255 0.92830(18) 0.36194(11) 0.53656(8) 0.0357(4) Uani d . 1 1
H H255 0.9417 0.3358 0.5729 0.043 Uiso calc R 1 1
C C256 0.94880(17) 0.33272(10) 0.48362(8) 0.0315(4) Uani d . 1 1
H H256 0.9751 0.2866 0.4838 0.038 Uiso calc R 1 1
C C351 1.37943(14) 0.39124(9) 0.26353(7) 0.0213(3) Uani d . 1 1
C C352 1.48392(15) 0.35385(10) 0.26812(8) 0.0266(4) Uani d . 1 1
H H352 1.4800 0.3053 0.2655 0.032 Uiso calc R 1 1
C C353 1.59456(16) 0.38634(11) 0.27650(8) 0.0368(5) Uani d . 1 1
H H353 1.6654 0.3601 0.2785 0.044 Uiso calc R 1 1
C C354 1.60158(18) 0.45626(12) 0.28195(9) 0.0429(5) Uani d . 1 1
H H354 1.6776 0.4783 0.2887 0.051 Uiso calc R 1 1
C C355 1.4996(2) 0.49444(11) 0.27768(9) 0.0397(5) Uani d . 1 1
H H355 1.5045 0.5428 0.2814 0.048 Uiso calc R 1 1
C C356 1.38891(16) 0.46187(9) 0.26790(8) 0.0302(4) Uani d . 1 1
H H356 1.3181 0.4886 0.2641 0.036 Uiso calc R 1 1
C C451 1.04429(15) 0.16895(10) 0.04724(8) 0.0280(4) Uani d . 1 1
C C452 1.0733(2) 0.10085(11) 0.04350(10) 0.0447(5) Uani d . 1 1
H H452 1.0872 0.0728 0.0787 0.054 Uiso calc R 1 1
C C453 1.0821(2) 0.07327(14) -0.01290(14) 0.0646(8) Uani d . 1 1
H H453 1.1020 0.0264 -0.0158 0.078 Uiso calc R 1 1
C C454 1.0622(2) 0.11344(18) -0.06310(12) 0.0666(9) Uani d . 1 1
H H454 1.0686 0.0945 -0.1010 0.080 Uiso calc R 1 1
C C455 1.0333(2) 0.18053(17) -0.05956(10) 0.0575(7) Uani d . 1 1
H H455 1.0188 0.2081 -0.0950 0.069 Uiso calc R 1 1
C C456 1.02489(17) 0.20883(12) -0.00495(9) 0.0390(5) Uani d . 1 1
H H456 1.0057 0.2560 -0.0029 0.047 Uiso calc R 1 1
N N1 0.89440(12) 0.19971(7) 0.17725(6) 0.0217(3) Uani d . 1 1
N N2 0.86096(12) 0.26054(7) 0.29118(6) 0.0203(3) Uani d . 1 1
N N3 1.08356(11) 0.34256(7) 0.30064(6) 0.0187(3) Uani d . 1 1
N N4 1.11881(12) 0.27945(7) 0.18739(6) 0.0217(3) Uani d . 1 1
N N5 0.85120(16) 0.38938(9) 0.17817(8) 0.0395(4) Uani d . 1 1
N N6 0.85280(14) 0.41290(8) 0.13048(8) 0.0376(4) Uani d . 1 1
N N7 0.85002(16) 0.43766(11) 0.08343(10) 0.0583(6) Uani d . 1 1
Na Na 0.67309(6) 0.44498(4) -0.00329(3) 0.03434(17) Uani d . 1 1
O O1 0.58802(11) 0.40026(6) 0.08330(6) 0.0298(3) Uani d . 1 1
O O2 0.54207(11) 0.54180(6) 0.06255(6) 0.0310(3) Uani d . 1 1
O O6 0.63991(12) 0.31060(6) 0.00076(6) 0.0360(3) Uani d . 1 1
O O3 0.73794(11) 0.57028(6) 0.00506(6) 0.0334(3) Uani d . 1 1
O O4 0.82635(13) 0.47896(7) -0.06839(6) 0.0410(3) Uani d . 1 1
O O5 0.69298(14) 0.36427(8) -0.10704(7) 0.0518(4) Uani d . 1 1

loop_
_atom_site_aniso_label
_atom_site_aniso_U_11
_atom_site_aniso_U_22
_atom_site_aniso_U_33
_atom_site_aniso_U_12
_atom_site_aniso_U_13
_atom_site_aniso_U_23
Cd 0.01716(6) 0.02225(6) 0.01685(6) -0.00263(5) 0.00563(4) -0.00278(5)
C11 0.0196(8) 0.0186(8) 0.0216(8) -0.0015(6) 0.0044(6) -0.0016(6)
C12 0.0237(8) 0.0204(8) 0.0245(8) -0.0039(6) 0.0053(7) -0.0040(7)
C13 0.0267(9) 0.0252(9) 0.0235(9) -0.0032(7) 0.0068(7) -0.0083(7)
C14 0.0210(8) 0.0226(8) 0.0205(8) -0.0024(6) 0.0068(7) -0.0049(6)
C15 0.0188(8) 0.0193(7) 0.0214(8) -0.0026(6) 0.0061(6) 0.0000(6)
C21 0.0182(8) 0.0215(8) 0.0208(8) -0.0029(6) 0.0065(6) 0.0004(6)
C22 0.0207(8) 0.0281(9) 0.0236(8) -0.0038(6) 0.0093(7) -0.0003(7)
C23 0.0206(8) 0.0309(9) 0.0202(8) -0.0019(7) 0.0086(7) -0.0013(7)
C24 0.0175(7) 0.0240(8) 0.0171(7) 0.0012(6) 0.0063(6) -0.0020(6)
C25 0.0199(8) 0.0209(8) 0.0181(8) 0.0018(6) 0.0060(6) -0.0022(6)
C31 0.0189(8) 0.0199(8) 0.0177(7) 0.0008(6) 0.0049(6) -0.0025(6)
C32 0.0245(8) 0.0230(8) 0.0190(8) -0.0022(7) 0.0056(6) -0.0051(7)
C33 0.0186(8) 0.0235(8) 0.0216(8) -0.0040(6) 0.0036(6) -0.0040(7)
C34 0.0169(7) 0.0192(8) 0.0196(8) -0.0004(6) 0.0043(6) 0.0009(6)
C35 0.0162(7) 0.0208(8) 0.0210(8) -0.0006(6) 0.0057(6) 0.0013(6)
C41 0.0165(8) 0.0235(8) 0.0207(8) -0.0013(6) 0.0065(6) 0.0002(6)
C42 0.0202(8) 0.0261(9) 0.0222(8) -0.0016(6) 0.0093(6) 0.0005(7)
C43 0.0230(8) 0.0303(9) 0.0209(8) 0.0003(7) 0.0103(7) -0.0016(7)
C44 0.0208(8) 0.0244(8) 0.0197(8) 0.0007(6) 0.0085(6) -0.0034(6)
C45 0.0216(8) 0.0264(8) 0.0196(8) -0.0008(7) 0.0081(6) -0.0046(7)
C61 0.0470(12) 0.0309(10) 0.0344(11) -0.0095(9) 0.0059(9) 0.0088(9)
C62 0.0441(12) 0.0273(10) 0.0433(12) 0.0012(8) -0.0017(9) 0.0067(9)
C63 0.0348(10) 0.0419(11) 0.0237(9) -0.0026(8) 0.0100(8) 0.0030(8)
C64 0.0427(12) 0.0448(12) 0.0235(9) 0.0007(9) 0.0055(8) -0.0022(8)
C65 0.0359(11) 0.0258(10) 0.0456(12) -0.0008(8) 0.0058(9) -0.0055(9)
C66 0.0362(11) 0.0347(11) 0.0441(12) -0.0065(8) 0.0030(9) -0.0082(9)
C67 0.0265(10) 0.0329(11) 0.0671(15) -0.0077(8) 0.0113(10) 0.0014(10)
C68 0.0361(11) 0.0372(11) 0.0645(15) -0.0014(9) 0.0241(11) 0.0149(11)
C69 0.0664(17) 0.0668(17) 0.0399(13) -0.0115(13) 0.0267(12) 0.0002(12)
C70 0.0738(18) 0.0661(17) 0.0622(17) -0.0110(14) 0.0436(15) -0.0202(13)
C71 0.0617(16) 0.0451(14) 0.0637(16) -0.0151(11) 0.0307(13) -0.0267(12)
C72 0.0434(13) 0.0357(11) 0.0723(17) 0.0059(9) 0.0213(12) -0.0117(11)
C151 0.0223(8) 0.0207(8) 0.0202(8) -0.0047(6) 0.0081(6) -0.0027(6)
C152 0.0246(9) 0.0295(10) 0.0299(9) -0.0050(7) 0.0043(7) 0.0027(7)
C153 0.0232(10) 0.0557(14) 0.0441(12) -0.0090(9) 0.0042(9) 0.0019(10)
C154 0.0401(12) 0.0531(14) 0.0526(14) -0.0289(11) 0.0170(10) -0.0047(11)
C156 0.0374(11) 0.0237(9) 0.0446(12) 0.0001(8) 0.0131(9) 0.0022(8)
C155 0.0630(16) 0.0250(10) 0.0608(15) -0.0171(10) 0.0273(12) -0.0012(10)
C251 0.0180(8) 0.0285(9) 0.0198(8) -0.0035(6) 0.0068(6) -0.0064(7)
C252 0.0494(12) 0.0324(10) 0.0289(10) 0.0084(9) 0.0140(9) -0.0026(8)
C253 0.0714(16) 0.0392(12) 0.0405(12) 0.0149(11) 0.0205(11) -0.0108(10)
C254 0.0523(13) 0.0511(13) 0.0305(11) -0.0047(10) 0.0220(10) -0.0164(10)
C255 0.0409(11) 0.0474(12) 0.0213(9) -0.0065(9) 0.0120(8) -0.0019(8)
C256 0.0366(10) 0.0334(10) 0.0259(9) -0.0001(8) 0.0101(8) -0.0015(8)
C351 0.0186(8) 0.0284(9) 0.0176(8) -0.0038(6) 0.0055(6) -0.0003(7)
C352 0.0209(9) 0.0368(10) 0.0220(8) -0.0010(7) 0.0042(7) 0.0051(7)
C353 0.0185(9) 0.0617(14) 0.0291(10) -0.0010(9) 0.0030(7) 0.0131(9)
C354 0.0273(11) 0.0715(16) 0.0281(10) -0.0240(10) 0.0023(8) 0.0087(10)
C355 0.0465(12) 0.0388(11) 0.0359(11) -0.0222(10) 0.0132(9) -0.0037(9)
C356 0.0300(10) 0.0295(10) 0.0332(10) -0.0056(7) 0.0115(8) -0.0027(8)
C451 0.0220(9) 0.0395(10) 0.0254(9) -0.0098(7) 0.0115(7) -0.0130(8)
C452 0.0498(13) 0.0425(12) 0.0495(13) -0.0070(10) 0.0272(11) -0.0187(10)
C453 0.0583(16) 0.0649(17) 0.082(2) -0.0199(13) 0.0394(15) -0.0508(16)
C454 0.0459(14) 0.121(3) 0.0415(14) -0.0345(15) 0.0288(11) -0.0446(16)
C455 0.0363(13) 0.113(2) 0.0262(11) -0.0203(13) 0.0136(9) -0.0123(13)
C456 0.0271(10) 0.0663(15) 0.0259(10) -0.0075(9) 0.0105(8) -0.0044(9)
N1 0.0209(7) 0.0252(7) 0.0210(7) -0.0036(6) 0.0088(5) -0.0059(6)
N2 0.0191(7) 0.0246(7) 0.0188(7) -0.0038(5) 0.0074(5) -0.0039(6)
N3 0.0168(6) 0.0221(7) 0.0179(7) -0.0004(5) 0.0057(5) -0.0008(5)
N4 0.0203(7) 0.0258(7) 0.0207(7) -0.0036(5) 0.0080(6) -0.0055(6)
N5 0.0441(10) 0.0371(10) 0.0324(9) 0.0111(8) -0.0021(7) 0.0051(8)
N6 0.0250(8) 0.0361(9) 0.0477(11) -0.0010(7) -0.0008(7) 0.0112(8)
N7 0.0320(10) 0.0777(15) 0.0622(13) -0.0044(9) 0.0041(9) 0.0414(12)
Na 0.0301(4) 0.0364(4) 0.0349(4) -0.0041(3) 0.0035(3) 0.0096(3)
O1 0.0304(7) 0.0290(7) 0.0316(7) -0.0025(5) 0.0100(5) 0.0066(5)
O2 0.0317(7) 0.0307(7) 0.0285(7) -0.0027(5) 0.0018(5) -0.0008(5)
O6 0.0353(8) 0.0314(7) 0.0405(8) 0.0058(5) 0.0068(6) -0.0025(6)
O3 0.0248(7) 0.0324(7) 0.0421(8) -0.0053(5) 0.0057(6) -0.0019(6)
O4 0.0522(9) 0.0348(8) 0.0409(8) -0.0053(6) 0.0209(7) 0.0043(6)
O5 0.0538(10) 0.0521(10) 0.0553(10) -0.0120(8) 0.0244(8) -0.0128(8)

loop_
_atom_type_symbol
_atom_type_description
_atom_type_scat_dispersion_real
_atom_type_scat_dispersion_imag
_atom_type_scat_source
C C 0.0033 0.0016 'International Tables Vol C Tables 4.2.6.8 and 6.1.1.4'
H H 0.0000 0.0000 'International Tables Vol C Tables 4.2.6.8 and 6.1.1.4'
N N 0.0061 0.0033 'International Tables Vol C Tables 4.2.6.8 and 6.1.1.4'
O O 0.0106 0.0060 'International Tables Vol C Tables 4.2.6.8 and 6.1.1.4'
Na Na 0.0362 0.0249 'International Tables Vol C Tables 4.2.6.8 and 6.1.1.4'
Cd Cd -0.8075 1.2024 'International Tables Vol C Tables 4.2.6.8 and 6.1.1.4'

loop_
_geom_angle_atom_site_label_1
_geom_angle_atom_site_label_2
_geom_angle_atom_site_label_3
_geom_angle_site_symmetry_1
_geom_angle_site_symmetry_3
_geom_angle
N3 Cd N2 . . 84.58(5)
N3 Cd N4 . . 83.62(5)
N2 Cd N4 . . 140.58(5)
N3 Cd N1 . . 142.01(5)
N2 Cd N1 . . 82.88(5)
N4 Cd N1 . . 83.71(5)
N3 Cd N5 . . 104.25(6)
N2 Cd N5 . . 106.81(6)
N4 Cd N5 . . 112.54(6)
N1 Cd N5 . . 113.69(6)
N1 C11 C15 . . 125.56(14)
N1 C11 C12 . . 109.12(14)
C15 C11 C12 . . 125.33(14)
C13 C12 C11 . . 106.93(14)
C13 C12 H12 . . 126.5
C11 C12 H12 . . 126.5
C12 C13 C14 . . 107.16(14)
C12 C13 H13 . . 126.4
C14 C13 H13 . . 126.4
N1 C14 C45 . . 125.20(15)
N1 C14 C13 . . 108.75(14)
C45 C14 C13 . . 126.05(15)
C21 C15 C11 . . 126.58(14)
C21 C15 C151 . . 116.55(13)
C11 C15 C151 . . 116.86(14)
N2 C21 C15 . . 125.71(14)
N2 C21 C22 . . 108.92(14)
C15 C21 C22 . . 125.35(14)
C23 C22 C21 . . 107.13(14)
C23 C22 H22 . . 126.4
C21 C22 H22 . . 126.4
C22 C23 C24 . . 107.51(14)
C22 C23 H23 . . 126.2
C24 C23 H23 . . 126.2
N2 C24 C25 . . 125.85(14)
N2 C24 C23 . . 108.43(14)
C25 C24 C23 . . 125.70(14)
C24 C25 C31 . . 127.32(14)
C24 C25 C251 . . 115.96(13)
C31 C25 C251 . . 116.71(14)
N3 C31 C25 . . 125.72(14)
N3 C31 C32 . . 108.70(13)
C25 C31 C32 . . 125.33(14)
C33 C32 C31 . . 107.21(14)
C33 C32 H32 . . 126.4
C31 C32 H32 . . 126.4
C32 C33 C34 . . 107.18(14)
C32 C33 H33 . . 126.4
C34 C33 H33 . . 126.4
N3 C34 C35 . . 125.46(14)
N3 C34 C33 . . 108.69(13)
C35 C34 C33 . . 125.78(14)
C41 C35 C34 . . 126.39(14)
C41 C35 C351 . . 117.37(13)
C34 C35 C351 . . 116.22(14)
N4 C41 C35 . . 125.85(14)
N4 C41 C42 . . 108.38(14)
C35 C41 C42 . . 125.75(14)
C43 C42 C41 . . 107.49(14)
C43 C42 H42 . . 126.3
C41 C42 H42 . . 126.3
C42 C43 C44 . . 107.31(14)
C42 C43 H43 . . 126.3
C44 C43 H43 . . 126.3
N4 C44 C45 . . 125.71(14)
N4 C44 C43 . . 108.69(14)
C45 C44 C43 . . 125.54(14)
C44 C45 C14 . . 127.44(15)
C44 C45 C451 . . 116.95(14)
C14 C45 C451 . . 115.61(14)
O1 C61 C62 . . 109.22(16)
O1 C61 H61A . . 109.8
C62 C61 H61A . . 109.8
O1 C61 H61B . . 109.8
C62 C61 H61B . . 109.8
H61A C61 H61B . . 108.3
O6 C62 C61 . . 108.16(16)
O6 C62 H62A . . 110.1
C61 C62 H62A . . 110.1
O6 C62 H62B . . 110.1
C61 C62 H62B . . 110.1
H62A C62 H62B . . 108.4
O1 C63 C64 . . 108.58(15)
O1 C63 H63A . . 110.0
C64 C63 H63A . . 110.0
O1 C63 H63B . . 110.0
C64 C63 H63B . . 110.0
H63A C63 H63B . . 108.4
O2 C64 C63 . . 109.03(15)
O2 C64 H64A . . 109.9
C63 C64 H64A . . 109.9
O2 C64 H64B . . 109.9
C63 C64 H64B . . 109.9
H64A C64 H64B . . 108.3
O2 C65 C66 . . 112.97(16)
O2 C65 H65A . . 109.0
C66 C65 H65A . . 109.0
O2 C65 H65B . . 109.0
C66 C65 H65B . . 109.0
H65A C65 H65B . . 107.8
O3 C66 C65 . . 109.27(16)
O3 C66 H66A . . 109.8
C65 C66 H66A . . 109.8
O3 C66 H66B . . 109.8
C65 C66 H66B . . 109.8
H66A C66 H66B . . 108.3
O3 C67 C68 . . 108.84(17)
O3 C67 H67A . . 109.9
C68 C67 H67A . . 109.9
O3 C67 H67B . . 109.9
C68 C67 H67B . . 109.9
H67A C67 H67B . . 108.3
O4 C68 C67 . . 108.21(16)
O4 C68 H68A . . 110.1
C67 C68 H68A . . 110.1
O4 C68 H68B . . 110.1
C67 C68 H68B . . 110.1
H68A C68 H68B . . 108.4
O4 C69 C70 . . 108.55(18)
O4 C69 H69A . . 110.0
C70 C69 H69A . . 110.0
O4 C69 H69B . . 110.0
C70 C69 H69B . . 110.0
H69A C69 H69B . . 108.4
O5 C70 C69 . . 108.5(2)
O5 C70 H70A . . 110.0
C69 C70 H70A . . 110.0
O5 C70 H70B . . 110.0
C69 C70 H70B . . 110.0
H70A C70 H70B . . 108.4
O5 C71 C72 . . 111.80(19)
O5 C71 H71A . . 109.3
C72 C71 H71A . . 109.3
O5 C71 H71B . . 109.3
C72 C71 H71B . . 109.3
H71A C71 H71B . . 107.9
O6 C72 C71 . . 107.75(18)
O6 C72 H72A . . 110.2
C71 C72 H72A . . 110.2
O6 C72 H72B . . 110.2
C71 C72 H72B . . 110.2
H72A C72 H72B . . 108.5
C152 C151 C156 . . 118.53(16)
C152 C151 C15 . . 120.20(15)
C156 C151 C15 . . 121.27(15)
C151 C152 C153 . . 120.61(18)
C151 C152 H152 . . 119.7
C153 C152 H152 . . 119.7
C154 C153 C152 . . 119.9(2)
C154 C153 H153 . . 120.0
C152 C153 H153 . . 120.0
C153 C154 C155 . . 120.55(19)
C153 C154 H154 . . 119.7
C155 C154 H154 . . 119.7
C155 C156 C151 . . 120.50(19)
C155 C156 H156 . . 119.7
C151 C156 H156 . . 119.7
C154 C155 C156 . . 119.85(19)
C154 C155 H155 . . 120.1
C156 C155 H155 . . 120.1
C252 C251 C256 . . 118.81(16)
C252 C251 C25 . . 120.04(15)
C256 C251 C25 . . 121.13(15)
C253 C252 C251 . . 120.48(19)
C253 C252 H252 . . 119.8
C251 C252 H252 . . 119.8
C254 C253 C252 . . 120.7(2)
C254 C253 H253 . . 119.7
C252 C253 H253 . . 119.7
C255 C254 C253 . . 119.36(18)
C255 C254 H254 . . 120.3
C253 C254 H254 . . 120.3
C254 C255 C256 . . 120.36(18)
C254 C255 H255 . . 119.8
C256 C255 H255 . . 119.8
C251 C256 C255 . . 120.29(18)
C251 C256 H256 . . 119.9
C255 C256 H256 . . 119.9
C352 C351 C356 . . 117.90(15)
C352 C351 C35 . . 121.20(15)
C356 C351 C35 . . 120.90(15)
C351 C352 C353 . . 120.83(18)
C351 C352 H352 . . 119.6
C353 C352 H352 . . 119.6
C354 C353 C352 . . 120.04(19)
C354 C353 H353 . . 120.0
C352 C353 H353 . . 120.0
C355 C354 C353 . . 120.28(18)
C355 C354 H354 . . 119.9
C353 C354 H354 . . 119.9
C354 C355 C356 . . 119.5(2)
C354 C355 H355 . . 120.3
C356 C355 H355 . . 120.3
C351 C356 C355 . . 121.45(18)
C351 C356 H356 . . 119.3
C355 C356 H356 . . 119.3
C452 C451 C456 . . 118.98(18)
C452 C451 C45 . . 120.86(18)
C456 C451 C45 . . 120.12(18)
C451 C452 C453 . . 119.4(2)
C451 C452 H452 . . 120.3
C453 C452 H452 . . 120.3
C454 C453 C452 . . 120.3(2)
C454 C453 H453 . . 119.9
C452 C453 H453 . . 119.9
C453 C454 C455 . . 120.5(2)
C453 C454 H454 . . 119.8
C455 C454 H454 . . 119.8
C454 C455 C456 . . 120.4(2)
C454 C455 H455 . . 119.8
C456 C455 H455 . . 119.8
C455 C456 C451 . . 120.5(2)
C455 C456 H456 . . 119.8
C451 C456 H456 . . 119.8
C11 N1 C14 . . 108.04(13)
C11 N1 Cd . . 124.64(10)
C14 N1 Cd . . 123.68(11)
C24 N2 C21 . . 108.01(13)
C24 N2 Cd . . 123.66(10)
C21 N2 Cd . . 125.06(10)
C31 N3 C34 . . 108.21(13)
C31 N3 Cd . . 124.20(10)
C34 N3 Cd . . 126.78(10)
C41 N4 C44 . . 108.13(13)
C41 N4 Cd . . 125.23(11)
C44 N4 Cd . . 123.33(11)
N6 N5 Cd . . 127.13(14)
N7 N6 N5 . . 177.1(2)
N6 N7 Na . . 126.76(14)
N7 Na O1 . . 75.73(6)
N7 Na O2 . 3_665 160.77(7)
O1 Na O2 . 3_665 87.25(5)
N7 Na O3 . . 79.92(6)
O1 Na O3 . . 115.42(5)
O2 Na O3 3_665 . 99.95(5)
N7 Na O4 . . 85.99(6)
O1 Na O4 . . 161.06(5)
O2 Na O4 3_665 . 111.57(5)
O3 Na O4 . . 65.03(5)
N7 Na O6 . . 90.76(6)
O1 Na O6 . . 63.21(4)
O2 Na O6 3_665 . 89.42(5)
O3 Na O6 . . 170.52(5)
O4 Na O6 . . 112.92(5)
N7 Na O5 . . 114.50(7)
O1 Na O5 . . 123.73(5)
O2 Na O5 3_665 . 82.30(5)
O3 Na O5 . . 120.83(5)
O4 Na O5 . . 59.76(5)
O6 Na O5 . . 61.56(5)
N7 Na O2 . . 92.99(6)
O1 Na O2 . . 60.99(4)
O2 Na O2 3_665 . 70.60(5)
O3 Na O2 . . 61.77(4)
O4 Na O2 . . 126.07(5)
O6 Na O2 . . 121.01(4)
O5 Na O2 . . 152.50(5)
C61 O1 C63 . . 112.76(14)
C61 O1 Na . . 120.34(11)
C63 O1 Na . . 124.29(10)
C64 O2 C65 . . 112.14(14)
C64 O2 Na . 3_665 117.33(11)
C65 O2 Na . 3_665 108.86(11)
C64 O2 Na . . 101.84(10)
C65 O2 Na . . 106.55(10)
Na O2 Na 3_665 . 109.40(5)
C72 O6 C62 . . 112.94(16)
C72 O6 Na . . 112.55(13)
C62 O6 Na . . 105.81(10)
C66 O3 C67 . . 111.37(15)
C66 O3 Na . . 112.88(11)
C67 O3 Na . . 109.29(11)
C69 O4 C68 . . 111.87(16)
C69 O4 Na . . 122.69(13)
C68 O4 Na . . 114.65(11)
C70 O5 C71 . . 112.78(18)
C70 O5 Na . . 110.22(13)
C71 O5 Na . . 110.93(12)

loop_
_geom_bond_atom_site_label_1
_geom_bond_atom_site_label_2
_geom_bond_site_symmetry_2
_geom_bond_distance
Cd N3 . 2.2076(13)
Cd N2 . 2.2093(13)
Cd N4 . 2.2145(13)
Cd N1 . 2.2278(13)
Cd N5 . 2.2380(16)
C11 N1 . 1.360(2)
C11 C15 . 1.411(2)
C11 C12 . 1.442(2)
C12 C13 . 1.356(2)
C12 H12 . 0.9500
C13 C14 . 1.445(2)
C13 H13 . 0.9500
C14 N1 . 1.362(2)
C14 C45 . 1.414(2)
C15 C21 . 1.402(2)
C15 C151 . 1.497(2)
C21 N2 . 1.365(2)
C21 C22 . 1.441(2)
C22 C23 . 1.347(2)
C22 H22 . 0.9500
C23 C24 . 1.448(2)
C23 H23 . 0.9500
C24 N2 . 1.3626(19)
C24 C25 . 1.398(2)
C25 C31 . 1.413(2)
C25 C251 . 1.495(2)
C31 N3 . 1.3623(19)
C31 C32 . 1.441(2)
C32 C33 . 1.356(2)
C32 H32 . 0.9500
C33 C34 . 1.441(2)
C33 H33 . 0.9500
C34 N3 . 1.3641(19)
C34 C35 . 1.418(2)
C35 C41 . 1.410(2)
C35 C351 . 1.498(2)
C41 N4 . 1.365(2)
C41 C42 . 1.448(2)
C42 C43 . 1.346(2)
C42 H42 . 0.9500
C43 C44 . 1.444(2)
C43 H43 . 0.9500
C44 N4 . 1.365(2)
C44 C45 . 1.405(2)
C45 C451 . 1.493(2)
C61 O1 . 1.412(2)
C61 C62 . 1.482(3)
C61 H61A . 0.9900
C61 H61B . 0.9900
C62 O6 . 1.423(2)
C62 H62A . 0.9900
C62 H62B . 0.9900
C63 O1 . 1.425(2)
C63 C64 . 1.492(3)
C63 H63A . 0.9900
C63 H63B . 0.9900
C64 O2 . 1.424(2)
C64 H64A . 0.9900
C64 H64B . 0.9900
C65 O2 . 1.434(2)
C65 C66 . 1.496(3)
C65 H65A . 0.9900
C65 H65B . 0.9900
C66 O3 . 1.414(2)
C66 H66A . 0.9900
C66 H66B . 0.9900
C67 O3 . 1.425(2)
C67 C68 . 1.477(3)
C67 H67A . 0.9900
C67 H67B . 0.9900
C68 O4 . 1.417(2)
C68 H68A . 0.9900
C68 H68B . 0.9900
C69 O4 . 1.409(3)
C69 C70 . 1.477(3)
C69 H69A . 0.9900
C69 H69B . 0.9900
C70 O5 . 1.413(3)
C70 H70A . 0.9900
C70 H70B . 0.9900
C71 O5 . 1.433(3)
C71 C72 . 1.485(3)
C71 H71A . 0.9900
C71 H71B . 0.9900
C72 O6 . 1.419(2)
C72 H72A . 0.9900
C72 H72B . 0.9900
C151 C152 . 1.379(2)
C151 C156 . 1.387(2)
C152 C153 . 1.389(2)
C152 H152 . 0.9500
C153 C154 . 1.361(3)
C153 H153 . 0.9500
C154 C155 . 1.367(3)
C154 H154 . 0.9500
C156 C155 . 1.385(3)
C156 H156 . 0.9500
C155 H155 . 0.9500
C251 C252 . 1.379(2)
C251 C256 . 1.379(2)
C252 C253 . 1.378(3)
C252 H252 . 0.9500
C253 C254 . 1.372(3)
C253 H253 . 0.9500
C254 C255 . 1.365(3)
C254 H254 . 0.9500
C255 C256 . 1.392(2)
C255 H255 . 0.9500
C256 H256 . 0.9500
C351 C352 . 1.383(2)
C351 C356 . 1.386(2)
C352 C353 . 1.389(2)
C352 H352 . 0.9500
C353 C354 . 1.372(3)
C353 H353 . 0.9500
C354 C355 . 1.368(3)
C354 H354 . 0.9500
C355 C356 . 1.389(3)
C355 H355 . 0.9500
C356 H356 . 0.9500
C451 C452 . 1.378(3)
C451 C456 . 1.390(3)
C452 C453 . 1.408(3)
C452 H452 . 0.9500
C453 C454 . 1.357(4)
C453 H453 . 0.9500
C454 C455 . 1.358(4)
C454 H454 . 0.9500
C455 C456 . 1.375(3)
C455 H455 . 0.9500
C456 H456 . 0.9500
N5 N6 . 1.176(2)
N6 N7 . 1.163(2)
N7 Na . 2.491(2)
Na O1 . 2.5248(14)
Na O2 3_665 2.5400(14)
Na O3 . 2.5523(14)
Na O4 . 2.6076(15)
Na O6 . 2.6570(15)
Na O5 . 2.8765(17)
Na O2 . 3.0015(15)
O2 Na 3_665 2.5400(14)

loop_
_geom_hbond_atom_site_label_D
_geom_hbond_atom_site_label_H
_geom_hbond_atom_site_label_A
_geom_hbond_site_symmetry_A
_geom_hbond_distance_DH
_geom_hbond_distance_HA
_geom_hbond_distance_DA
_geom_hbond_angle_DHA
_geom_hbond_publ_flag
C62 H62A N6 1_555 0.99 2.51 3.303(3) 137.0 yes
C63 H63B O3 3_665 0.99 2.56 3.489(2) 156.0 yes
C65 H65B O6 3_665 0.99 2.47 3.257(2) 136.0 yes
C62 H62B Cg1 1_555 0.99 2.90 3.555(2) 124.0 yes
C63 H63A Cg11 1_455 0.99 2.75 3.662(2) 154.0 yes
C71 H71A Cg3 4_454 0.99 2.88 3.535(2) 124.0 yes
C353 H353 Cg2 1_655 0.95 2.62 3.459(2) 147.0 yes
C454 H454 Cg11 4_454 0.95 2.82 3.697(3) 153.0 yes
